data_4105280
loop_
_publ_author_name
'Thomas Cadenbach'
'Timo Bollermann'
'Christian Gemel'
'Mustafa Tombul'
'Israel Fernandez'
'Moritz von Hopffgarten'
'Gernot Frenking'
'Roland A. Fischer'

_publ_contact_author_address
;
 Lehrstuhl fuer Anorganische Chemie 2
 Organometallics and Materials
 Ruhr-Universitaet Bochum
 Universitaetsstrasse 150
 44780 Bochum (Germany)
;
_publ_contact_author_email roland.fischer@ruhr-uni-bochum.de
_publ_contact_author_fax '0049 234 3214174'
_publ_contact_author_name 'Roland A. Fischer'
_publ_contact_author_phone '0049 234 3224174'
_publ_section_title
;
 Molecular Alloys, Linking Organometallics with Intermetallic Hume-Rothery
 Phases: The Highly Coordinated Transition Metal Compounds [M(ZnR)n] (n >=
 8) Containing Organo-Zinc Ligands
;
_journal_name_full 'Journal of the American Chemical Society'
_journal_page_first 16063
_journal_page_last 16077
_journal_paper_doi 10.1021/ja904061w
_journal_volume 131
_journal_year 2009
_chemical_formula_sum 'C44 H72 Ga4 Mo Zn4'
_chemical_formula_weight 1237.32
_chemical_name_systematic
; 
 ? 
;
_space_group_IT_number 14
_symmetry_cell_setting monoclinic
_symmetry_space_group_name_Hall '-P 2yn'
_symmetry_space_group_name_H-M 'P 1 21/n 1'
_atom_sites_solution_hydrogens geom
_atom_sites_solution_primary direct
_atom_sites_solution_secondary difmap
_audit_creation_method SHELXL-97
_cell_angle_alpha 90.00
_cell_angle_beta 93.81(2)
_cell_angle_gamma 90.00
_cell_formula_units_Z 4
_cell_length_a 12.745(3)
_cell_length_b 23.559(5)
_cell_length_c 18.921(5)
_cell_measurement_reflns_used 200
_cell_measurement_temperature 113(2)
_cell_measurement_theta_max 25
_cell_measurement_theta_min 0
_cell_volume 5669(2)
_computing_cell_refinement
;
CrysAlis RED, Oxford Diffraction Ltd.,
Version 1.170.32 (release 06.06.2003 CrysAlis170 VC++)
(compiled Jun  6 2003,13:53:32)
;
_computing_data_collection
;
CrysAlis CCD, Oxford Diffraction Ltd.,
Version 1.170.32 (release 06.06.2003 CrysAlis170 VC++)
(compiled Jun  6 2003,13:53:32)
;
_computing_data_reduction
;
CrysAlis RED, Oxford Diffraction Ltd.,
Version 1.170.32 (release 06.06.2003 CrysAlis170 VC++)
(compiled Jun  6 2003,13:53:32)
;
_computing_structure_refinement 'SHELXL-97 (Sheldrick, 1997)'
_computing_structure_solution 'SHELXS-97 (Sheldrick, 1990)'
_diffrn_ambient_temperature 113(2)
_diffrn_measured_fraction_theta_full 0.997
_diffrn_measured_fraction_theta_max 0.997
_diffrn_measurement_device_type 'multiwire proportional'
_diffrn_measurement_method 'phi and omega scans'
_diffrn_radiation_monochromator graphite
_diffrn_radiation_source 'fine-focus sealed tube'
_diffrn_radiation_type MoK\a
_diffrn_radiation_wavelength 0.71073
_diffrn_reflns_av_R_equivalents 0.1509
_diffrn_reflns_av_sigmaI/netI 0.2209
_diffrn_reflns_limit_h_max 15
_diffrn_reflns_limit_h_min -15
_diffrn_reflns_limit_k_max 19
_diffrn_reflns_limit_k_min -28
_diffrn_reflns_limit_l_max 22
_diffrn_reflns_limit_l_min -22
_diffrn_reflns_number 46420
_diffrn_reflns_theta_full 25.00
_diffrn_reflns_theta_max 25.00
_diffrn_reflns_theta_min 3.05
_exptl_absorpt_coefficient_mu 3.767
_exptl_absorpt_correction_T_max 0.693
_exptl_absorpt_correction_T_min 0.431
_exptl_absorpt_correction_type empirical
_exptl_absorpt_process_details sadabs
_exptl_crystal_colour yellow
_exptl_crystal_density_diffrn 1.450
_exptl_crystal_description prism
_exptl_crystal_F_000 2488
_exptl_crystal_size_max 0.25
_exptl_crystal_size_mid 0.20
_exptl_crystal_size_min 0.10
_refine_diff_density_max 1.704
_refine_diff_density_min -1.296
_refine_diff_density_rms 0.257
_refine_ls_extinction_method none
_refine_ls_goodness_of_fit_ref 0.910
_refine_ls_hydrogen_treatment constr
_refine_ls_matrix_type full
_refine_ls_number_parameters 478
_refine_ls_number_reflns 9951
_refine_ls_number_restraints 18
_refine_ls_restrained_S_all 0.910
_refine_ls_R_factor_all 0.1446
_refine_ls_R_factor_gt 0.0622
_refine_ls_shift/su_max 0.001
_refine_ls_shift/su_mean 0.000
_refine_ls_structure_factor_coef Fsqd
_refine_ls_weighting_details 'calc w=1/[\s^2^(Fo^2^)+(0.0954P)^2^+0.0000P] where P=(Fo^2^+2Fc^2^)/3'
_refine_ls_weighting_scheme calc
_refine_ls_wR_factor_gt 0.1536
_refine_ls_wR_factor_ref 0.2094
_reflns_number_gt 4272
_reflns_number_total 9951
_reflns_threshold_expression >2sigma(I)
_cod_data_source_file ja904061w_si_002_02.cif
_cod_data_source_block 3
_cod_database_code 4105280

loop_
_symmetry_equiv_pos_as_xyz
'x, y, z'
'-x+1/2, y+1/2, -z+1/2'
'-x, -y, -z'
'x-1/2, -y-1/2, z-1/2'

loop_
_atom_site_label
_atom_site_type_symbol
_atom_site_fract_x
_atom_site_fract_y
_atom_site_fract_z
_atom_site_U_iso_or_equiv
_atom_site_adp_type
_atom_site_occupancy
_atom_site_symmetry_multiplicity
_atom_site_calc_flag
_atom_site_refinement_flags
Mo1 Mo 0.24086(9) 0.64571(4) 0.83158(6) 0.0216(3) Uani 1 1 d .
Ga1 Ga 0.41170(13) 0.61060(6) 0.87038(9) 0.0340(4) Uani 1 1 d .
Ga2 Ga 0.20420(13) 0.74504(6) 0.81373(9) 0.0328(4) Uani 1 1 d .
Ga3 Ga 0.17704(13) 0.59615(6) 0.92993(9) 0.0353(4) Uani 1 1 d .
Ga4 Ga 0.17482(13) 0.63068(6) 0.71146(8) 0.0313(4) Uani 1 1 d .
Zn1 Zn 0.24849(14) 0.54081(6) 0.79889(9) 0.0335(5) Uani 1 1 d .
Zn2 Zn 0.29626(15) 0.70432(6) 0.94097(9) 0.0379(5) Uani 1 1 d .
Zn3 Zn 0.37818(14) 0.68464(7) 0.75415(10) 0.0369(5) Uani 1 1 d .
Zn4 Zn 0.04168(14) 0.65426(7) 0.82698(10) 0.0392(5) Uani 1 1 d .
C1 C 0.1662(15) 0.4637(5) 0.7393(8) 0.043(5) Uani 1 1 d .
C2 C 0.2683(11) 0.4693(5) 0.7169(8) 0.026(3) Uani 1 1 d .
C3 C 0.3410(11) 0.4605(5) 0.7787(8) 0.032(4) Uani 1 1 d .
C4 C 0.2802(11) 0.4491(5) 0.8371(8) 0.027(3) Uani 1 1 d .
C5 C 0.1765(13) 0.4515(5) 0.8136(8) 0.035(4) Uani 1 1 d .
C6 C 0.0690(13) 0.4690(6) 0.6915(9) 0.045(4) Uani 1 1 d .
H6A H 0.0072 0.4642 0.7191 0.068 Uiso 1 1 calc R
H6B H 0.0689 0.4397 0.6547 0.068 Uiso 1 1 calc R
H6C H 0.0669 0.5066 0.6694 0.068 Uiso 1 1 calc R
C7 C 0.2999(13) 0.4790(6) 0.6424(8) 0.044(4) Uani 1 1 d .
H7A H 0.3768 0.4804 0.6425 0.066 Uiso 1 1 calc R
H7B H 0.2704 0.5151 0.6246 0.066 Uiso 1 1 calc R
H7C H 0.2732 0.4479 0.6119 0.066 Uiso 1 1 calc R
C8 C 0.4566(13) 0.4579(6) 0.7796(9) 0.052(5) Uani 1 1 d .
H8A H 0.4792 0.4675 0.7326 0.078 Uiso 1 1 calc R
H8B H 0.4803 0.4194 0.7924 0.078 Uiso 1 1 calc R
H8C H 0.4872 0.4850 0.8145 0.078 Uiso 1 1 calc R
C9 C 0.3239(15) 0.4359(6) 0.9106(9) 0.058(5) Uani 1 1 d .
H9A H 0.4008 0.4382 0.9125 0.087 Uiso 1 1 calc R
H9B H 0.3027 0.3975 0.9236 0.087 Uiso 1 1 calc R
H9C H 0.2968 0.4633 0.9438 0.087 Uiso 1 1 calc R
C10 C 0.0777(10) 0.4422(6) 0.8572(8) 0.036(4) Uani 1 1 d .
H10A H 0.0138 0.4457 0.8258 0.053 Uiso 1 1 calc R
H10B H 0.0769 0.4708 0.8948 0.053 Uiso 1 1 calc R
H10C H 0.0807 0.4042 0.8784 0.053 Uiso 1 1 calc R
C11 C 0.2645(12) 0.7790(6) 1.0181(8) 0.036(4) Uani 1 1 d .
C12 C 0.3724(13) 0.7840(6) 0.9985(8) 0.042(4) Uani 1 1 d .
C13 C 0.4253(11) 0.7340(6) 1.0211(8) 0.037(4) Uani 1 1 d .
C14 C 0.3604(12) 0.6997(6) 1.0587(7) 0.036(4) Uani 1 1 d .
C15 C 0.2556(12) 0.7270(6) 1.0556(8) 0.036(4) Uani 1 1 d U
C16 C 0.1819(12) 0.8238(6) 1.0063(8) 0.043(4) Uani 1 1 d .
H16A H 0.2096 0.8550 0.9788 0.065 Uiso 1 1 calc R
H16B H 0.1621 0.8382 1.0521 0.065 Uiso 1 1 calc R
H16C H 0.1200 0.8075 0.9803 0.065 Uiso 1 1 calc R
C17 C 0.4139(15) 0.8346(7) 0.9598(9) 0.064(6) Uani 1 1 d .
H17A H 0.4884 0.8287 0.9521 0.096 Uiso 1 1 calc R
H17B H 0.4060 0.8690 0.9882 0.096 Uiso 1 1 calc R
H17C H 0.3741 0.8389 0.9140 0.096 Uiso 1 1 calc R
C18 C 0.5423(11) 0.7266(7) 1.0142(10) 0.054(5) Uani 1 1 d .
H18A H 0.5684 0.7576 0.9856 0.081 Uiso 1 1 calc R
H18B H 0.5552 0.6902 0.9912 0.081 Uiso 1 1 calc R
H18C H 0.5791 0.7272 1.0613 0.081 Uiso 1 1 calc R
C19 C 0.3915(13) 0.6443(6) 1.0957(8) 0.047(4) Uani 1 1 d .
H19A H 0.3302 0.6282 1.1171 0.070 Uiso 1 1 calc R
H19B H 0.4473 0.6516 1.1327 0.070 Uiso 1 1 calc R
H19C H 0.4168 0.6175 1.0611 0.070 Uiso 1 1 calc R
C20 C 0.1692(14) 0.7052(7) 1.0917(9) 0.058(5) Uani 1 1 d .
H20A H 0.1884 0.6685 1.1130 0.088 Uiso 1 1 calc R
H20B H 0.1081 0.7005 1.0579 0.088 Uiso 1 1 calc R
H20C H 0.1517 0.7319 1.1290 0.088 Uiso 1 1 calc R
C21 C 0.5239(13) 0.6645(6) 0.6938(9) 0.043(4) Uani 1 1 d .
C22 C 0.5481(12) 0.7120(6) 0.7432(9) 0.039(4) Uani 1 1 d .
C23 C 0.4798(12) 0.7580(6) 0.7227(9) 0.041(4) Uani 1 1 d .
C24 C 0.4186(10) 0.7400(6) 0.6611(8) 0.032(3) Uani 1 1 d U
C25 C 0.4498(12) 0.6840(6) 0.6448(8) 0.034(4) Uani 1 1 d .
C26 C 0.5761(17) 0.6089(6) 0.6936(11) 0.080(7) Uani 1 1 d .
H26A H 0.6265 0.6060 0.7349 0.120 Uiso 1 1 calc R
H26B H 0.6133 0.6049 0.6502 0.120 Uiso 1 1 calc R
H26C H 0.5234 0.5788 0.6956 0.120 Uiso 1 1 calc R
C27 C 0.6342(15) 0.7155(7) 0.8055(10) 0.066(5) Uani 1 1 d .
H27A H 0.6708 0.6790 0.8105 0.100 Uiso 1 1 calc R
H27B H 0.6012 0.7244 0.8495 0.100 Uiso 1 1 calc R
H27C H 0.6848 0.7454 0.7957 0.100 Uiso 1 1 calc R
C28 C 0.4818(14) 0.8169(6) 0.7560(9) 0.056(5) Uani 1 1 d .
H28A H 0.4281 0.8408 0.7314 0.084 Uiso 1 1 calc R
H28B H 0.5512 0.8340 0.7520 0.084 Uiso 1 1 calc R
H28C H 0.4675 0.8138 0.8061 0.084 Uiso 1 1 calc R
C29 C 0.3294(12) 0.7735(6) 0.6181(8) 0.049(4) Uani 1 1 d .
H29A H 0.3209 0.8109 0.6397 0.074 Uiso 1 1 calc R
H29B H 0.2632 0.7524 0.6188 0.074 Uiso 1 1 calc R
H29C H 0.3482 0.7782 0.5691 0.074 Uiso 1 1 calc R
C30 C 0.3994(14) 0.6502(7) 0.5819(8) 0.056(5) Uani 1 1 d .
H30A H 0.3479 0.6741 0.5551 0.084 Uiso 1 1 calc R
H30B H 0.3640 0.6166 0.5995 0.084 Uiso 1 1 calc R
H30C H 0.4540 0.6383 0.5510 0.084 Uiso 1 1 calc R
C31 C -0.1143(12) 0.6489(5) 0.8777(8) 0.037(4) Uani 1 1 d .
C32 C -0.0985(13) 0.7073(6) 0.8612(9) 0.044(4) Uani 1 1 d .
C33 C -0.1005(13) 0.7138(6) 0.7869(10) 0.051(5) Uani 1 1 d .
C34 C -0.1168(12) 0.6609(8) 0.7560(8) 0.048(5) Uani 1 1 d .
C35 C -0.1235(12) 0.6179(6) 0.8130(8) 0.040(4) Uani 1 1 d .
C36 C -0.1198(15) 0.6262(7) 0.9518(9) 0.066(6) Uani 1 1 d .
H36A H -0.1118 0.6576 0.9858 0.099 Uiso 1 1 calc R
H36B H -0.0632 0.5986 0.9617 0.099 Uiso 1 1 calc R
H36C H -0.1879 0.6077 0.9563 0.099 Uiso 1 1 calc R
C37 C -0.0921(15) 0.7542(6) 0.9140(10) 0.066(6) Uani 1 1 d .
H37A H -0.0927 0.7383 0.9619 0.099 Uiso 1 1 calc R
H37B H -0.1524 0.7796 0.9053 0.099 Uiso 1 1 calc R
H37C H -0.0268 0.7755 0.9096 0.099 Uiso 1 1 calc R
C38 C -0.0906(15) 0.7670(7) 0.7448(10) 0.077(7) Uani 1 1 d .
H38A H -0.0799 0.7994 0.7771 0.116 Uiso 1 1 calc R
H38B H -0.1549 0.7729 0.7144 0.116 Uiso 1 1 calc R
H38C H -0.0304 0.7638 0.7155 0.116 Uiso 1 1 calc R
C39 C -0.1382(17) 0.6449(9) 0.6773(10) 0.090(7) Uani 1 1 d .
H39A H -0.1458 0.6037 0.6729 0.136 Uiso 1 1 calc R
H39B H -0.0792 0.6576 0.6504 0.136 Uiso 1 1 calc R
H39C H -0.2030 0.6634 0.6584 0.136 Uiso 1 1 calc R
C40 C -0.1499(14) 0.5552(6) 0.8055(10) 0.060(5) Uani 1 1 d .
H40A H -0.1504 0.5443 0.7555 0.090 Uiso 1 1 calc R
H40B H -0.2193 0.5481 0.8231 0.090 Uiso 1 1 calc R
H40C H -0.0969 0.5328 0.8331 0.090 Uiso 1 1 calc R
C41 C 0.1279(11) 0.6224(6) 0.6132(8) 0.041(4) Uani 1 1 d U
H41A H 0.1187 0.6600 0.5915 0.061 Uiso 1 1 calc R
H41B H 0.0607 0.6021 0.6094 0.061 Uiso 1 1 calc R
H41C H 0.1803 0.6010 0.5886 0.061 Uiso 1 1 calc R
C42 C 0.1255(12) 0.5547(7) 1.0093(8) 0.051(5) Uani 1 1 d .
H42A H 0.0796 0.5794 1.0353 0.076 Uiso 1 1 calc R
H42B H 0.1851 0.5423 1.0410 0.076 Uiso 1 1 calc R
H42C H 0.0857 0.5214 0.9917 0.076 Uiso 1 1 calc R
C43 C 0.5416(14) 0.5783(6) 0.9023(9) 0.057(5) Uani 1 1 d .
H43A H 0.5894 0.6082 0.9206 0.085 Uiso 1 1 calc R
H43B H 0.5725 0.5588 0.8629 0.085 Uiso 1 1 calc R
H43C H 0.5305 0.5509 0.9401 0.085 Uiso 1 1 calc R
C44 C 0.1814(13) 0.8254(5) 0.7957(9) 0.050(5) Uani 1 1 d .
H44A H 0.2271 0.8476 0.8289 0.074 Uiso 1 1 calc R
H44B H 0.1077 0.8348 0.8020 0.074 Uiso 1 1 calc R
H44C H 0.1979 0.8342 0.7471 0.074 Uiso 1 1 calc R

loop_
_atom_site_aniso_label
_atom_site_aniso_U_11
_atom_site_aniso_U_22
_atom_site_aniso_U_33
_atom_site_aniso_U_23
_atom_site_aniso_U_13
_atom_site_aniso_U_12
Mo1 0.0263(7) 0.0170(6) 0.0221(7) 0.0012(5) 0.0072(5) 0.0002(5)
Ga1 0.0342(10) 0.0370(9) 0.0307(10) -0.0018(7) 0.0028(8) 0.0076(7)
Ga2 0.0418(11) 0.0207(8) 0.0368(10) 0.0016(7) 0.0091(8) 0.0021(7)
Ga3 0.0422(11) 0.0334(9) 0.0320(10) 0.0034(7) 0.0157(8) -0.0070(7)
Ga4 0.0365(10) 0.0350(9) 0.0230(9) 0.0018(7) 0.0053(8) 0.0004(7)
Zn1 0.0475(12) 0.0188(9) 0.0341(11) -0.0012(7) 0.0020(9) 0.0036(8)
Zn2 0.0528(13) 0.0332(10) 0.0273(11) -0.0089(7) -0.0004(9) 0.0030(8)
Zn3 0.0324(11) 0.0396(10) 0.0409(12) 0.0098(8) 0.0174(9) -0.0023(8)
Zn4 0.0303(11) 0.0546(11) 0.0339(11) 0.0069(8) 0.0116(9) 0.0018(8)
C1 0.089(14) 0.010(7) 0.033(10) -0.008(6) 0.022(10) -0.001(8)
C2 0.027(9) 0.013(7) 0.037(9) 0.002(6) 0.005(7) 0.011(6)
C3 0.034(9) 0.021(7) 0.042(10) 0.002(6) 0.019(8) 0.013(6)
C4 0.028(9) 0.013(7) 0.041(10) 0.003(6) 0.007(8) 0.002(6)
C5 0.051(11) 0.011(7) 0.042(10) -0.007(6) 0.002(8) -0.007(6)
C6 0.050(12) 0.037(9) 0.047(11) -0.007(7) -0.010(9) 0.003(8)
C7 0.056(12) 0.039(9) 0.039(11) 0.003(7) 0.009(9) 0.002(8)
C8 0.078(14) 0.020(8) 0.061(12) 0.000(7) 0.032(11) 0.016(8)
C9 0.083(15) 0.037(10) 0.055(13) 0.009(8) 0.023(11) 0.029(9)
C10 0.010(8) 0.043(9) 0.053(11) -0.004(7) -0.006(7) 0.000(6)
C11 0.034(10) 0.050(10) 0.025(9) -0.014(7) 0.001(7) 0.005(7)
C12 0.057(12) 0.027(9) 0.041(10) -0.020(7) 0.001(9) -0.019(8)
C13 0.027(9) 0.047(10) 0.035(10) -0.020(7) -0.011(8) 0.004(7)
C14 0.039(10) 0.047(10) 0.021(9) -0.012(7) -0.008(7) 0.015(8)
C15 0.043(7) 0.044(7) 0.022(7) -0.006(6) 0.009(6) 0.014(6)
C16 0.037(10) 0.052(10) 0.039(10) -0.009(8) -0.011(8) 0.028(8)
C17 0.087(16) 0.061(12) 0.046(12) -0.016(9) 0.013(11) -0.027(10)
C18 0.022(9) 0.060(11) 0.079(14) -0.023(9) -0.012(9) 0.016(8)
C19 0.050(11) 0.038(9) 0.052(11) -0.016(8) -0.003(9) 0.008(8)
C20 0.064(14) 0.066(12) 0.046(12) -0.013(9) 0.010(10) 0.012(10)
C21 0.039(10) 0.047(10) 0.047(11) 0.011(8) 0.024(9) 0.007(8)
C22 0.030(10) 0.039(9) 0.051(11) 0.010(8) 0.020(8) -0.002(7)
C23 0.040(10) 0.038(9) 0.048(11) 0.003(8) 0.023(9) 0.002(7)
C24 0.013(6) 0.044(7) 0.038(7) 0.001(6) 0.002(6) -0.014(5)
C25 0.039(10) 0.040(9) 0.025(9) 0.006(7) 0.018(8) -0.004(7)
C26 0.13(2) 0.033(10) 0.084(16) 0.008(9) 0.056(14) 0.033(11)
C27 0.071(15) 0.073(13) 0.055(13) 0.017(10) 0.007(11) 0.002(10)
C28 0.072(14) 0.040(10) 0.059(13) -0.013(8) 0.028(11) -0.007(9)
C29 0.042(11) 0.070(11) 0.036(10) 0.025(8) 0.008(8) 0.003(8)
C30 0.069(13) 0.065(11) 0.038(11) 0.001(8) 0.024(10) -0.028(9)
C31 0.050(10) 0.026(8) 0.038(10) 0.010(7) 0.022(8) 0.002(7)
C32 0.054(12) 0.035(9) 0.044(11) -0.004(7) 0.014(9) -0.013(8)
C33 0.048(12) 0.038(10) 0.067(14) 0.004(9) 0.012(10) -0.009(8)
C34 0.023(9) 0.101(14) 0.018(9) 0.018(9) -0.004(7) -0.001(9)
C35 0.039(10) 0.047(9) 0.037(10) -0.003(7) 0.021(8) -0.010(7)
C36 0.081(15) 0.064(12) 0.057(13) 0.015(9) 0.044(11) 0.015(10)
C37 0.087(16) 0.039(10) 0.072(14) -0.020(9) 0.005(12) -0.027(9)
C38 0.065(14) 0.082(14) 0.084(16) 0.067(12) -0.004(12) 0.001(10)
C39 0.100(18) 0.139(19) 0.034(12) 0.002(12) 0.026(12) -0.026(14)
C40 0.049(12) 0.055(11) 0.076(15) -0.019(9) 0.009(11) -0.005(9)
C41 0.019(7) 0.055(7) 0.049(8) -0.003(6) 0.002(6) 0.002(6)
C42 0.037(11) 0.083(12) 0.033(10) 0.017(8) 0.000(8) -0.020(9)
C43 0.078(14) 0.047(10) 0.047(12) -0.004(8) 0.016(10) 0.015(9)
C44 0.057(12) 0.029(9) 0.064(13) 0.002(8) 0.014(10) 0.005(8)

loop_
_atom_type_symbol
_atom_type_description
_atom_type_scat_dispersion_real
_atom_type_scat_dispersion_imag
_atom_type_scat_source
C C 0.0033 0.0016 'International Tables Vol C Tables 4.2.6.8 and 6.1.1.4'
H H 0.0000 0.0000 'International Tables Vol C Tables 4.2.6.8 and 6.1.1.4'
Ga Ga 0.2307 1.6083 'International Tables Vol C Tables 4.2.6.8 and 6.1.1.4'
Mo Mo -1.6832 0.6857 'International Tables Vol C Tables 4.2.6.8 and 6.1.1.4'
Zn Zn 0.2839 1.4301 'International Tables Vol C Tables 4.2.6.8 and 6.1.1.4'

loop_
_geom_angle_atom_site_label_1
_geom_angle_atom_site_label_2
_geom_angle_atom_site_label_3
_geom_angle
Ga3 Mo1 Ga4 123.43(7)
Ga3 Mo1 Ga1 86.68(7)
Ga4 Mo1 Ga1 119.58(7)
Ga3 Mo1 Ga2 120.84(7)
Ga4 Mo1 Ga2 87.59(7)
Ga1 Mo1 Ga2 122.85(7)
Ga3 Mo1 Zn3 156.18(8)
Ga4 Mo1 Zn3 73.57(7)
Ga1 Mo1 Zn3 69.70(7)
Ga2 Mo1 Zn3 72.62(6)
Ga3 Mo1 Zn4 70.97(7)
Ga4 Mo1 Zn4 72.08(7)
Ga1 Mo1 Zn4 157.22(7)
Ga2 Mo1 Zn4 74.57(6)
Zn3 Mo1 Zn4 132.81(8)
Ga3 Mo1 Zn2 73.86(7)
Ga4 Mo1 Zn2 155.65(7)
Ga1 Mo1 Zn2 75.02(7)
Ga2 Mo1 Zn2 68.15(6)
Zn3 Mo1 Zn2 96.26(7)
Zn4 Mo1 Zn2 101.95(7)
Ga3 Mo1 Zn1 74.66(6)
Ga4 Mo1 Zn1 69.12(6)
Ga1 Mo1 Zn1 72.04(6)
Ga2 Mo1 Zn1 156.70(8)
Zn3 Mo1 Zn1 99.90(7)
Zn4 Mo1 Zn1 97.04(7)
Zn2 Mo1 Zn1 135.14(7)
C43 Ga1 Mo1 176.1(5)
C43 Ga1 Zn3 125.8(5)
Mo1 Ga1 Zn3 57.32(6)
C43 Ga1 Zn1 120.4(5)
Mo1 Ga1 Zn1 56.42(5)
Zn3 Ga1 Zn1 85.44(7)
C43 Ga1 Zn2 126.7(5)
Mo1 Ga1 Zn2 54.76(5)
Zn3 Ga1 Zn2 80.75(6)
Zn1 Ga1 Zn2 105.35(7)
C44 Ga2 Mo1 176.6(5)
C44 Ga2 Zn2 122.6(5)
Mo1 Ga2 Zn2 58.37(5)
C44 Ga2 Zn3 121.0(5)
Mo1 Ga2 Zn3 55.63(5)
Zn2 Ga2 Zn3 83.03(7)
C44 Ga2 Zn4 127.8(5)
Mo1 Ga2 Zn4 54.79(5)
Zn2 Ga2 Zn4 86.31(7)
Zn3 Ga2 Zn4 103.35(6)
C42 Ga3 Mo1 179.1(5)
C42 Ga3 Zn4 123.2(5)
Mo1 Ga3 Zn4 57.07(6)
C42 Ga3 Zn2 125.1(5)
Mo1 Ga3 Zn2 55.59(5)
Zn4 Ga3 Zn2 85.40(7)
C42 Ga3 Zn1 123.9(5)
Mo1 Ga3 Zn1 55.20(5)
Zn4 Ga3 Zn1 81.23(7)
Zn2 Ga3 Zn1 104.45(7)
C41 Ga4 Mo1 176.3(5)
C41 Ga4 Zn1 124.2(4)
Mo1 Ga4 Zn1 58.03(5)
C41 Ga4 Zn4 125.9(4)
Mo1 Ga4 Zn4 56.28(6)
Zn1 Ga4 Zn4 83.70(6)
C41 Ga4 Zn3 121.3(4)
Mo1 Ga4 Zn3 55.26(6)
Zn1 Ga4 Zn3 84.86(7)
Zn4 Ga4 Zn3 104.93(7)
C3 Zn1 C4 36.0(5)
C3 Zn1 C2 37.0(5)
C4 Zn1 C2 60.2(5)
C3 Zn1 C5 58.6(5)
C4 Zn1 C5 34.4(5)
C2 Zn1 C5 58.8(5)
C3 Zn1 C1 59.7(6)
C4 Zn1 C1 59.3(6)
C2 Zn1 C1 35.0(5)
C5 Zn1 C1 35.7(5)
C3 Zn1 Mo1 151.0(4)
C4 Zn1 Mo1 147.2(4)
C2 Zn1 Mo1 151.0(3)
C5 Zn1 Mo1 145.9(4)
C1 Zn1 Mo1 147.4(4)
C3 Zn1 Ga4 133.2(4)
C4 Zn1 Ga4 159.3(4)
C2 Zn1 Ga4 101.6(3)
C5 Zn1 Ga4 129.4(4)
C1 Zn1 Ga4 100.3(4)
Mo1 Zn1 Ga4 52.85(5)
C3 Zn1 Ga1 100.7(4)
C4 Zn1 Ga1 106.2(4)
C2 Zn1 Ga1 128.0(3)
C5 Zn1 Ga1 137.1(4)
C1 Zn1 Ga1 160.4(4)
Mo1 Zn1 Ga1 51.55(5)
Ga4 Zn1 Ga1 92.77(6)
C3 Zn1 Ga3 133.6(4)
C4 Zn1 Ga3 101.8(3)
C2 Zn1 Ga3 157.5(3)
C5 Zn1 Ga3 98.7(4)
C1 Zn1 Ga3 125.7(4)
Mo1 Zn1 Ga3 50.15(5)
Ga4 Zn1 Ga3 92.94(6)
Ga1 Zn1 Ga3 67.48(6)
C13 Zn2 C14 35.1(5)
C13 Zn2 C15 60.2(6)
C14 Zn2 C15 37.1(5)
C13 Zn2 C11 60.0(5)
C14 Zn2 C11 60.1(5)
C15 Zn2 C11 35.6(5)
C13 Zn2 C12 35.5(5)
C14 Zn2 C12 58.9(5)
C15 Zn2 C12 59.6(5)
C11 Zn2 C12 36.1(5)
C13 Zn2 Mo1 149.1(4)
C14 Zn2 Mo1 144.5(4)
C15 Zn2 Mo1 144.6(4)
C11 Zn2 Mo1 149.8(4)
C12 Zn2 Mo1 153.3(4)
C13 Zn2 Ga2 135.8(4)
C14 Zn2 Ga2 161.5(3)
C15 Zn2 Ga2 128.4(4)
C11 Zn2 Ga2 101.6(4)
C12 Zn2 Ga2 105.3(4)
Mo1 Zn2 Ga2 53.49(5)
C13 Zn2 Ga3 131.0(4)
C14 Zn2 Ga3 100.0(4)
C15 Zn2 Ga3 96.8(4)
C11 Zn2 Ga3 125.5(4)
C12 Zn2 Ga3 156.0(4)
Mo1 Zn2 Ga3 50.55(5)
Ga2 Zn2 Ga3 92.91(7)
C13 Zn2 Ga1 99.7(4)
C14 Zn2 Ga1 103.9(3)
C15 Zn2 Ga1 136.6(4)
C11 Zn2 Ga1 159.7(4)
C12 Zn2 Ga1 126.3(4)
Mo1 Zn2 Ga1 50.23(5)
Ga2 Zn2 Ga1 93.40(7)
Ga3 Zn2 Ga1 66.58(6)
C23 Zn3 C24 36.6(5)
C23 Zn3 C22 36.6(5)
C24 Zn3 C22 60.2(5)
C23 Zn3 C21 62.0(5)
C24 Zn3 C21 60.1(5)
C22 Zn3 C21 37.7(5)
C23 Zn3 C25 60.3(5)
C24 Zn3 C25 35.9(5)
C22 Zn3 C25 59.2(6)
C21 Zn3 C25 34.3(5)
C23 Zn3 Mo1 149.3(4)
C24 Zn3 Mo1 148.9(4)
C22 Zn3 Mo1 148.5(4)
C21 Zn3 Mo1 145.9(4)
C25 Zn3 Mo1 147.6(4)
C23 Zn3 Ga1 128.2(4)
C24 Zn3 Ga1 158.1(4)
C22 Zn3 Ga1 98.7(4)
C21 Zn3 Ga1 100.1(4)
C25 Zn3 Ga1 130.2(4)
Mo1 Zn3 Ga1 52.98(5)
C23 Zn3 Ga2 101.0(4)
C24 Zn3 Ga2 103.6(4)
C22 Zn3 Ga2 130.2(4)
C21 Zn3 Ga2 162.3(4)
C25 Zn3 Ga2 134.6(4)
Mo1 Zn3 Ga2 51.75(5)
Ga1 Zn3 Ga2 94.58(7)
C23 Zn3 Ga4 139.9(4)
C24 Zn3 Ga4 105.9(4)
C22 Zn3 Ga4 156.7(4)
C21 Zn3 Ga4 120.0(5)
C25 Zn3 Ga4 98.3(4)
Mo1 Zn3 Ga4 51.18(5)
Ga1 Zn3 Ga4 91.82(6)
Ga2 Zn3 Ga4 68.92(6)
C31 Zn4 C35 36.5(5)
C31 Zn4 C32 36.4(5)
C35 Zn4 C32 60.5(5)
C31 Zn4 C34 60.2(5)
C35 Zn4 C34 37.5(5)
C32 Zn4 C34 58.2(6)
C31 Zn4 C33 59.8(5)
C35 Zn4 C33 60.3(5)
C32 Zn4 C33 35.1(6)
C34 Zn4 C33 34.1(6)
C31 Zn4 Mo1 151.9(4)
C35 Zn4 Mo1 152.8(4)
C32 Zn4 Mo1 145.4(4)
C34 Zn4 Mo1 147.3(4)
C33 Zn4 Mo1 142.8(4)
C31 Zn4 Ga3 101.0(4)
C35 Zn4 Ga3 114.2(4)
C32 Zn4 Ga3 120.7(4)
C34 Zn4 Ga3 151.0(4)
C33 Zn4 Ga3 155.7(5)
Mo1 Zn4 Ga3 51.96(5)
C31 Zn4 Ga4 151.5(4)
C35 Zn4 Ga4 115.0(4)
C32 Zn4 Ga4 144.6(4)
C34 Zn4 Ga4 96.0(4)
C33 Zn4 Ga4 110.1(4)
Mo1 Zn4 Ga4 51.64(5)
Ga3 Zn4 Ga4 93.71(7)
C31 Zn4 Ga2 134.8(4)
C35 Zn4 Ga2 154.0(4)
C32 Zn4 Ga2 100.9(4)
C34 Zn4 Ga2 118.4(4)
C33 Zn4 Ga2 94.0(4)
Mo1 Zn4 Ga2 50.64(5)
Ga3 Zn4 Ga2 90.55(7)
Ga4 Zn4 Ga2 68.45(6)
C2 C1 C5 106.8(16)
C2 C1 C6 124.1(14)
C5 C1 C6 129.1(15)
C2 C1 Zn1 71.2(8)
C5 C1 Zn1 71.0(8)
C6 C1 Zn1 123.6(9)
C1 C2 C3 107.3(13)
C1 C2 C7 127.4(14)
C3 C2 C7 125.2(12)
C1 C2 Zn1 73.8(8)
C3 C2 Zn1 70.0(7)
C7 C2 Zn1 124.3(8)
C4 C3 C2 107.5(13)
C4 C3 C8 125.5(14)
C2 C3 C8 126.6(13)
C4 C3 Zn1 73.2(7)
C2 C3 Zn1 73.0(7)
C8 C3 Zn1 124.2(9)
C5 C4 C3 107.7(14)
C5 C4 C9 127.1(14)
C3 C4 C9 125.1(14)
C5 C4 Zn1 73.3(7)
C3 C4 Zn1 70.8(7)
C9 C4 Zn1 122.2(9)
C4 C5 C1 110.6(14)
C4 C5 C10 128.0(14)
C1 C5 C10 121.4(15)
C4 C5 Zn1 72.3(7)
C1 C5 Zn1 73.2(8)
C10 C5 Zn1 121.9(8)
C15 C11 C12 107.8(13)
C15 C11 C16 127.1(14)
C12 C11 C16 124.9(14)
C15 C11 Zn2 71.8(8)
C12 C11 Zn2 72.3(7)
C16 C11 Zn2 125.9(10)
C13 C12 C11 107.2(13)
C13 C12 C17 129.1(16)
C11 C12 C17 123.7(15)
C13 C12 Zn2 69.3(7)
C11 C12 Zn2 71.5(8)
C17 C12 Zn2 123.5(11)
C14 C13 C12 110.7(13)
C14 C13 C18 126.9(14)
C12 C13 C18 121.6(14)
C14 C13 Zn2 74.6(9)
C12 C13 Zn2 75.3(9)
C18 C13 Zn2 125.4(10)
C13 C14 C15 107.1(13)
C13 C14 C19 126.2(14)
C15 C14 C19 126.6(14)
C13 C14 Zn2 70.4(8)
C15 C14 Zn2 71.5(8)
C19 C14 Zn2 123.0(9)
C11 C15 C20 129.5(14)
C11 C15 C14 106.9(13)
C20 C15 C14 123.3(14)
C11 C15 Zn2 72.7(8)
C20 C15 Zn2 126.2(12)
C14 C15 Zn2 71.4(7)
C25 C21 C26 126.4(17)
C25 C21 C22 106.4(13)
C26 C21 C22 127.0(17)
C25 C21 Zn3 73.8(8)
C26 C21 Zn3 124.6(10)
C22 C21 Zn3 70.8(8)
C23 C22 C21 107.8(15)
C23 C22 C27 123.4(14)
C21 C22 C27 128.7(14)
C23 C22 Zn3 71.0(8)
C21 C22 Zn3 71.6(8)
C27 C22 Zn3 124.8(11)
C24 C23 C22 106.7(13)
C24 C23 C28 127.1(14)
C22 C23 C28 125.9(16)
C24 C23 Zn3 72.3(8)
C22 C23 Zn3 72.4(8)
C28 C23 Zn3 125.5(10)
C25 C24 C23 108.0(13)
C25 C24 C29 124.1(14)
C23 C24 C29 127.9(13)
C25 C24 Zn3 73.5(7)
C23 C24 Zn3 71.2(8)
C29 C24 Zn3 119.7(9)
C21 C25 C24 111.0(14)
C21 C25 C30 126.1(14)
C24 C25 C30 122.8(15)
C21 C25 Zn3 71.9(8)
C24 C25 Zn3 70.6(8)
C30 C25 Zn3 121.7(9)
C35 C31 C32 108.1(13)
C35 C31 C36 127.8(13)
C32 C31 C36 124.2(14)
C35 C31 Zn4 71.9(8)
C32 C31 Zn4 73.3(8)
C36 C31 Zn4 120.7(11)
C33 C32 C31 109.2(13)
C33 C32 C37 125.7(14)
C31 C32 C37 124.8(15)
C33 C32 Zn4 75.1(9)
C31 C32 Zn4 70.3(8)
C37 C32 Zn4 125.5(13)
C34 C33 C32 108.4(13)
C34 C33 C38 123.0(17)
C32 C33 C38 128.6(16)
C34 C33 Zn4 72.2(9)
C32 C33 Zn4 69.8(10)
C38 C33 Zn4 125.1(12)
C33 C34 C35 108.7(14)
C33 C34 C39 129.8(16)
C35 C34 C39 121.3(16)
C33 C34 Zn4 73.8(10)
C35 C34 Zn4 68.2(8)
C39 C34 Zn4 128.6(12)
C31 C35 C34 105.6(13)
C31 C35 C40 125.7(13)
C34 C35 C40 128.2(15)
C31 C35 Zn4 71.6(9)
C34 C35 Zn4 74.3(8)
C40 C35 Zn4 125.1(11)

loop_
_geom_bond_atom_site_label_1
_geom_bond_atom_site_label_2
_geom_bond_distance
Mo1 Ga3 2.3853(19)
Mo1 Ga4 2.397(2)
Mo1 Ga1 2.398(2)
Mo1 Ga2 2.4056(18)
Mo1 Zn3 2.528(2)
Mo1 Zn4 2.542(2)
Mo1 Zn2 2.548(2)
Mo1 Zn1 2.5512(18)
Ga1 C43 1.885(17)
Ga1 Zn3 2.817(2)
Ga1 Zn1 2.913(2)
Ga1 Zn2 3.014(2)
Ga2 C44 1.941(13)
Ga2 Zn2 2.778(3)
Ga2 Zn3 2.923(2)
Ga2 Zn4 2.999(2)
Ga3 C42 1.943(14)
Ga3 Zn4 2.863(3)
Ga3 Zn2 2.967(2)
Ga3 Zn1 2.996(2)
Ga4 C41 1.925(15)
Ga4 Zn1 2.810(2)
Ga4 Zn4 2.908(2)
Ga4 Zn3 2.951(3)
Zn1 C3 2.275(12)
Zn1 C4 2.306(12)
Zn1 C2 2.316(13)
Zn1 C5 2.320(12)
Zn1 C1 2.349(15)
Zn2 C13 2.271(14)
Zn2 C14 2.324(14)
Zn2 C15 2.326(14)
Zn2 C11 2.338(13)
Zn2 C12 2.349(13)
Zn3 C23 2.263(14)
Zn3 C24 2.278(14)
Zn3 C22 2.282(14)
Zn3 C21 2.293(14)
Zn3 C25 2.317(13)
Zn4 C31 2.269(14)
Zn4 C35 2.272(15)
Zn4 C32 2.308(16)
Zn4 C34 2.355(15)
Zn4 C33 2.376(17)
C1 C2 1.40(2)
C1 C5 1.43(2)
C1 C6 1.49(2)
C2 C3 1.46(2)
C2 C7 1.508(19)
C3 C4 1.417(18)
C3 C8 1.47(2)
C4 C5 1.37(2)
C4 C9 1.50(2)
C5 C10 1.567(19)
C11 C15 1.424(19)
C11 C12 1.45(2)
C11 C16 1.496(19)
C12 C13 1.41(2)
C12 C17 1.51(2)
C13 C14 1.39(2)
C13 C18 1.52(2)
C14 C15 1.48(2)
C14 C19 1.521(19)
C15 C20 1.43(2)
C21 C25 1.36(2)
C21 C26 1.47(2)
C21 C22 1.48(2)
C22 C23 1.43(2)
C22 C27 1.56(2)
C23 C24 1.42(2)
C23 C28 1.523(19)
C24 C25 1.418(18)
C24 C29 1.57(2)
C25 C30 1.54(2)
C31 C35 1.42(2)
C31 C32 1.429(18)
C31 C36 1.51(2)
C32 C33 1.41(2)
C32 C37 1.49(2)
C33 C34 1.39(2)
C33 C38 1.50(2)
C34 C35 1.49(2)
C34 C39 1.54(2)
C35 C40 1.517(19)
